data_7007177
loop_
_publ_author_name
'Bianchini, Claudio'
'Br\"uggeller, Peter'
'Claver, Carmen'
'Czermak, Georg'
'Dumfort, Alexander'
'Meli, Andrea'
'Oberhauser, Werner'
'Garcia Suarez, Eduardo J.'

_publ_section_title
;
 Synthesis and characterization of palladium(II) complexes with new
 diphosphonium-diphosphine and diphosphine ligands. Production of low
 molecular weight alternating polyketones via catalytic CO/ethene
 copolymerisation.
;
_journal_issue 24
_journal_name_full 'Dalton transactions (Cambridge, England : 2003)'
_journal_page_first 2964
_journal_page_last 2973
_journal_paper_doi 10.1039/b601154c
_journal_year 2006
_chemical_formula_moiety 'C61 H62 Cl2 O8 P4 Pd, 2(C3 H6 O), 2(F6 P)'
_chemical_formula_sum 'C67 H74 Cl2 F12 O10 P6 Pd'
_chemical_formula_weight 1630.41
_chemical_name_systematic
;
?
;
_space_group_IT_number 14
_symmetry_cell_setting monoclinic
_symmetry_space_group_name_Hall '-P 2ybc'
_symmetry_space_group_name_H-M 'P 1 21/c 1'
_atom_sites_solution_hydrogens geom
_atom_sites_solution_primary direct
_atom_sites_solution_secondary difmap
_audit_creation_date 2005-10-05T15:59:56-00:00
_audit_creation_method 'WinGX routine CIF_UPDATE'
_cell_angle_alpha 90
_cell_angle_beta 91.8346(9)
_cell_angle_gamma 90
_cell_formula_units_Z 4
_cell_length_a 14.3205(2)
_cell_length_b 20.4675(3)
_cell_length_c 24.5985(3)
_cell_measurement_temperature 243(2)
_cell_volume 7206.24(17)
_computing_structure_refinement 'SHELXL-97 (Sheldrick, 1997)'
_diffrn_ambient_temperature 243(2)
_diffrn_measured_fraction_theta_full 0.995
_diffrn_measured_fraction_theta_max 0.995
_diffrn_radiation_monochromator graphite
_diffrn_radiation_type MoK\a
_diffrn_radiation_wavelength 0.71073
_diffrn_reflns_av_R_equivalents 0.0451
_diffrn_reflns_av_unetI/netI 0.0522
_diffrn_reflns_limit_h_max 17
_diffrn_reflns_limit_h_min -16
_diffrn_reflns_limit_k_max 24
_diffrn_reflns_limit_k_min -24
_diffrn_reflns_limit_l_max 29
_diffrn_reflns_limit_l_min -29
_diffrn_reflns_number 46151
_diffrn_reflns_theta_full 25.42
_diffrn_reflns_theta_max 25.42
_diffrn_reflns_theta_min 1.29
_exptl_absorpt_coefficient_mu 0.552
_exptl_absorpt_correction_T_max 0.950
_exptl_absorpt_correction_T_min 0.910
_exptl_absorpt_correction_type multi-scan
_exptl_absorpt_process_details 'Otwinowski et al, 1997'
_exptl_crystal_density_diffrn 1.503
_exptl_crystal_density_method 'not measured'
_exptl_crystal_F_000 3336
_exptl_crystal_size_max 0.25
_exptl_crystal_size_mid 0.15
_exptl_crystal_size_min 0.10
_refine_diff_density_max 0.630
_refine_diff_density_min -0.451
_refine_diff_density_rms 0.070
_refine_ls_extinction_method none
_refine_ls_goodness_of_fit_ref 1.017
_refine_ls_hydrogen_treatment constr
_refine_ls_matrix_type full
_refine_ls_number_parameters 895
_refine_ls_number_reflns 13017
_refine_ls_number_restraints 0
_refine_ls_restrained_S_all 1.017
_refine_ls_R_factor_all 0.1017
_refine_ls_R_factor_gt 0.0477
_refine_ls_shift/su_max 0.001
_refine_ls_shift/su_mean 0
_refine_ls_structure_factor_coef Fsqd
_refine_ls_weighting_details 'calc w=1/[\s^2^(Fo^2^)+(0.0967P)^2^+4.38P] where P=(Fo^2^+2Fc^2^)/3'
_refine_ls_weighting_scheme calc
_refine_ls_wR_factor_gt 0.1497
_refine_ls_wR_factor_ref 0.1685
_reflns_number_gt 6216
_reflns_number_total 13308
_reflns_threshold_expression >3sigma(I)
_cod_data_source_file b601154c.txt
_cod_data_source_block papo
_cod_original_cell_volume 7206.25(17)
_cod_original_sg_symbol_H-M 'P 21/c'
_cod_database_code 7007177

loop_
_symmetry_equiv_pos_as_xyz
'x, y, z'
'-x, y+1/2, -z+1/2'
'-x, -y, -z'
'x, -y-1/2, z-1/2'

loop_
_atom_site_label
_atom_site_type_symbol
_atom_site_fract_x
_atom_site_fract_y
_atom_site_fract_z
_atom_site_U_iso_or_equiv
_atom_site_adp_type
_atom_site_occupancy
_atom_site_symmetry_multiplicity
_atom_site_calc_flag
_atom_site_refinement_flags
_atom_site_disorder_assembly
_atom_site_disorder_group
Pd1 Pd 0.16205(2) 0.156402(16) 0.223578(12) 0.04301(13) Uani 1 1 d . . .
Cl1 Cl 0.01642(9) 0.13411(7) 0.18296(6) 0.0683(4) Uani 1 1 d . . .
Cl2 Cl 0.22504(10) 0.06052(6) 0.18774(5) 0.0688(4) Uani 1 1 d . . .
P1 P 0.09909(8) 0.25100(6) 0.25178(4) 0.0425(3) Uani 1 1 d . . .
P2 P 0.31964(8) 0.38258(5) 0.31686(4) 0.0406(3) Uani 1 1 d . . .
P3 P 0.30226(8) 0.17387(6) 0.26397(4) 0.0430(3) Uani 1 1 d . . .
P4 P 0.25764(8) 0.28926(5) 0.40772(4) 0.0401(3) Uani 1 1 d . . .
C1 C 0.1702(3) 0.2959(2) 0.30416(15) 0.0376(9) Uani 1 1 d . . .
H1 H 0.1378 0.3323 0.3213 0.045 Uiso 1 1 calc R . .
C2 C 0.2668(3) 0.3137(2) 0.28086(16) 0.0387(9) Uani 1 1 d . . .
H2 H 0.2679 0.3163 0.2411 0.046 Uiso 1 1 calc R . .
C3 C 0.3075(3) 0.2494(2) 0.30578(16) 0.0405(9) Uani 1 1 d . . .
H3 H 0.3678 0.2556 0.325 0.049 Uiso 1 1 calc R . .
C4 C 0.2228(3) 0.24904(19) 0.34448(15) 0.0364(9) Uani 1 1 d . . .
H4 H 0.1932 0.2063 0.3489 0.044 Uiso 1 1 calc R . .
C5 C 0.2887(3) 0.3707(2) 0.38663(17) 0.0466(10) Uani 1 1 d . . .
H5A H 0.2365 0.3993 0.3938 0.056 Uiso 1 1 calc R . .
H5B H 0.341 0.3851 0.4096 0.056 Uiso 1 1 calc R . .
C11 C -0.0144(3) 0.2434(2) 0.2816(2) 0.0515(11) Uani 1 1 d . . .
C12 C -0.0280(4) 0.1974(3) 0.3230(2) 0.0603(13) Uani 1 1 d . . .
C13 C -0.1131(5) 0.1911(3) 0.3478(3) 0.0829(19) Uani 1 1 d . . .
H13 H -0.1214 0.1608 0.3754 0.1 Uiso 1 1 calc R . .
C14 C -0.1848(5) 0.2313(5) 0.3302(5) 0.123(3) Uani 1 1 d . . .
H14 H -0.2406 0.231 0.3485 0.147 Uiso 1 1 calc R . .
C15 C -0.1758(5) 0.2724(4) 0.2858(5) 0.121(3) Uani 1 1 d . . .
H15 H -0.2277 0.2947 0.2717 0.145 Uiso 1 1 calc R . .
C16 C -0.0893(4) 0.2801(3) 0.2625(3) 0.0850(18) Uani 1 1 d . . .
H16 H -0.082 0.3098 0.2343 0.102 Uiso 1 1 calc R . .
C17 C 0.0283(6) 0.1004(4) 0.3656(4) 0.112(3) Uani 1 1 d . . .
H17A H 0.079 0.0704 0.361 0.167 Uiso 1 1 calc R . .
H17B H -0.0287 0.0812 0.3514 0.167 Uiso 1 1 calc R . .
H17C H 0.0223 0.1097 0.4036 0.167 Uiso 1 1 calc R . .
O1 O 0.0463(2) 0.15904(16) 0.33718(13) 0.0595(9) Uani 1 1 d . . .
C21 C 0.0869(4) 0.3089(2) 0.19555(19) 0.0567(12) Uani 1 1 d . . .
C22 C 0.0656(4) 0.3740(3) 0.2005(2) 0.0655(14) Uani 1 1 d . . .
C23 C 0.0581(5) 0.4136(3) 0.1547(3) 0.091(2) Uani 1 1 d . . .
H23 H 0.0439 0.4577 0.1585 0.109 Uiso 1 1 calc R . .
C24 C 0.0715(7) 0.3881(4) 0.1035(3) 0.120(3) Uani 1 1 d . . .
H24 H 0.0661 0.415 0.0731 0.144 Uiso 1 1 calc R . .
C25 C 0.0929(7) 0.3229(3) 0.0973(3) 0.109(3) Uani 1 1 d . . .
H25 H 0.1023 0.3056 0.0629 0.131 Uiso 1 1 calc R . .
C26 C 0.1002(5) 0.2838(3) 0.1427(2) 0.0745(17) Uani 1 1 d . . .
H26 H 0.1143 0.2397 0.1386 0.089 Uiso 1 1 calc R . .
C27 C 0.0140(5) 0.4608(3) 0.2573(3) 0.0897(19) Uani 1 1 d . . .
H27A H 0.0094 0.471 0.2952 0.135 Uiso 1 1 calc R . .
H27B H -0.0471 0.4615 0.2401 0.135 Uiso 1 1 calc R . .
H27C H 0.0529 0.4926 0.2403 0.135 Uiso 1 1 calc R . .
O2 O 0.0545(3) 0.39669(18) 0.25145(15) 0.0716(10) Uani 1 1 d . . .
C31 C 0.2719(3) 0.4602(2) 0.29692(18) 0.0488(11) Uani 1 1 d . . .
C32 C 0.2786(4) 0.4792(3) 0.2430(2) 0.0620(13) Uani 1 1 d . . .
C33 C 0.2465(5) 0.5401(3) 0.2257(3) 0.0818(17) Uani 1 1 d . . .
H33 H 0.2493 0.5524 0.1894 0.098 Uiso 1 1 calc R . .
C34 C 0.2113(5) 0.5806(3) 0.2627(3) 0.0861(19) Uani 1 1 d . . .
H34 H 0.1902 0.6214 0.2511 0.103 Uiso 1 1 calc R . .
C35 C 0.2048(4) 0.5655(3) 0.3166(3) 0.0815(17) Uani 1 1 d . . .
H35 H 0.1809 0.5953 0.3412 0.098 Uiso 1 1 calc R . .
C36 C 0.2354(3) 0.5036(3) 0.3334(2) 0.0616(13) Uani 1 1 d . . .
H36 H 0.2311 0.4916 0.3697 0.074 Uiso 1 1 calc R . .
C37 C 0.3621(10) 0.4584(4) 0.1630(4) 0.183(6) Uani 1 1 d . . .
H37A H 0.4123 0.4295 0.1543 0.275 Uiso 1 1 calc R . .
H37B H 0.3866 0.5012 0.1706 0.275 Uiso 1 1 calc R . .
H37C H 0.3182 0.4606 0.1328 0.275 Uiso 1 1 calc R . .
O3 O 0.3169(3) 0.43456(18) 0.20922(14) 0.0740(10) Uani 1 1 d . . .
C41 C 0.4425(3) 0.3822(2) 0.3056(2) 0.0491(11) Uani 1 1 d . . .
C42 C 0.4986(3) 0.4254(2) 0.3378(2) 0.0587(13) Uani 1 1 d . . .
C43 C 0.5915(4) 0.4322(3) 0.3253(3) 0.090(2) Uani 1 1 d . . .
H43 H 0.6301 0.4599 0.3459 0.108 Uiso 1 1 calc R . .
C44 C 0.6270(4) 0.3980(4) 0.2824(4) 0.104(2) Uani 1 1 d . . .
H44 H 0.6893 0.4037 0.2738 0.125 Uiso 1 1 calc R . .
C45 C 0.5734(5) 0.3563(3) 0.2524(3) 0.094(2) Uani 1 1 d . . .
H45 H 0.5992 0.3334 0.2239 0.113 Uiso 1 1 calc R . .
C46 C 0.4792(4) 0.3474(3) 0.2640(2) 0.0668(14) Uani 1 1 d . . .
H46 H 0.4422 0.3184 0.2437 0.08 Uiso 1 1 calc R . .
C47 C 0.5111(4) 0.4989(3) 0.4118(3) 0.0865(19) Uani 1 1 d . . .
H47A H 0.4717 0.5198 0.4374 0.13 Uiso 1 1 calc R . .
H47B H 0.5406 0.5314 0.3901 0.13 Uiso 1 1 calc R . .
H47C H 0.5581 0.4737 0.431 0.13 Uiso 1 1 calc R . .
O4 O 0.4562(2) 0.45701(16) 0.37760(15) 0.0651(9) Uani 1 1 d . . .
C51 C 0.3986(4) 0.1713(3) 0.2168(2) 0.0692(16) Uani 1 1 d . . .
C52 C 0.4032(5) 0.2113(4) 0.1737(2) 0.0817(19) Uani 1 1 d . . .
C53 C 0.4752(7) 0.2066(5) 0.1364(3) 0.124(3) Uani 1 1 d . . .
H53 H 0.4789 0.2352 0.1071 0.148 Uiso 1 1 calc R . .
C54 C 0.5407(8) 0.1572(6) 0.1453(5) 0.141(5) Uani 1 1 d . . .
H54 H 0.5892 0.1531 0.1213 0.17 Uiso 1 1 calc R . .
C55 C 0.5367(5) 0.1161(6) 0.1862(4) 0.127(4) Uani 1 1 d . . .
H55 H 0.5818 0.0837 0.1906 0.152 Uiso 1 1 calc R . .
C56 C 0.4653(4) 0.1207(3) 0.2232(2) 0.0795(18) Uani 1 1 d . . .
H56 H 0.4616 0.091 0.2516 0.095 Uiso 1 1 calc R . .
C57 C 0.3306(8) 0.2964(5) 0.1212(3) 0.148(4) Uani 1 1 d . . .
H57A H 0.2745 0.3221 0.1208 0.223 Uiso 1 1 calc R . .
H57B H 0.3301 0.2684 0.0899 0.223 Uiso 1 1 calc R . .
H57C H 0.3838 0.3249 0.1205 0.223 Uiso 1 1 calc R . .
O5 O 0.3355(4) 0.2580(2) 0.16906(14) 0.0868(13) Uani 1 1 d . . .
C61 C 0.3334(4) 0.1136(3) 0.31510(19) 0.0588(13) Uani 1 1 d . . .
C62 C 0.4190(4) 0.1173(3) 0.3448(2) 0.0678(15) Uani 1 1 d . . .
C63 C 0.4436(6) 0.0660(5) 0.3809(3) 0.103(3) Uani 1 1 d . . .
H63 H 0.4998 0.0677 0.4009 0.124 Uiso 1 1 calc R . .
C64 C 0.3862(9) 0.0149(5) 0.3866(3) 0.117(3) Uani 1 1 d . . .
H64 H 0.4045 -0.0189 0.4098 0.14 Uiso 1 1 calc R . .
C65 C 0.3020(7) 0.0106(3) 0.3594(3) 0.096(2) Uani 1 1 d . . .
H65 H 0.2626 -0.0246 0.3653 0.115 Uiso 1 1 calc R . .
C66 C 0.2758(5) 0.0594(3) 0.3230(2) 0.0711(15) Uani 1 1 d . . .
H66 H 0.2192 0.056 0.3036 0.085 Uiso 1 1 calc R . .
C67 C 0.5694(5) 0.1693(5) 0.3500(4) 0.126(3) Uani 1 1 d . . .
H67A H 0.5964 0.2113 0.3431 0.189 Uiso 1 1 calc R . .
H67B H 0.5992 0.1368 0.3285 0.189 Uiso 1 1 calc R . .
H67C H 0.5782 0.1587 0.3879 0.189 Uiso 1 1 calc R . .
O6 O 0.4713(3) 0.1710(2) 0.33612(18) 0.0867(13) Uani 1 1 d . . .
C71 C 0.3529(4) 0.2477(3) 0.44001(18) 0.0591(13) Uani 1 1 d . . .
C72 C 0.3335(5) 0.1863(3) 0.4616(2) 0.0662(15) Uani 1 1 d . . .
C73 C 0.4006(7) 0.1519(4) 0.4909(2) 0.100(3) Uani 1 1 d . . .
H73 H 0.3881 0.1109 0.5052 0.12 Uiso 1 1 calc R . .
C74 C 0.4868(8) 0.1806(6) 0.4980(3) 0.121(3) Uani 1 1 d . . .
H74 H 0.5332 0.1577 0.5173 0.145 Uiso 1 1 calc R . .
C75 C 0.5081(5) 0.2419(6) 0.4781(3) 0.112(3) Uani 1 1 d . . .
H75 H 0.5673 0.2594 0.4847 0.135 Uiso 1 1 calc R . .
C76 C 0.4419(4) 0.2775(4) 0.4482(2) 0.0836(19) Uani 1 1 d . . .
H76 H 0.4551 0.3186 0.4343 0.1 Uiso 1 1 calc R . .
C77 C 0.2181(7) 0.1073(3) 0.4769(3) 0.116(3) Uani 1 1 d . . .
H77A H 0.1521 0.1016 0.4705 0.175 Uiso 1 1 calc R . .
H77B H 0.2311 0.1122 0.5152 0.175 Uiso 1 1 calc R . .
H77C H 0.2507 0.0698 0.4637 0.175 Uiso 1 1 calc R . .
O7 O 0.2478(4) 0.16343(17) 0.44959(15) 0.0763(11) Uani 1 1 d . . .
C81 C 0.1634(3) 0.2978(2) 0.45265(16) 0.0454(10) Uani 1 1 d . . .
C82 C 0.1803(4) 0.3344(2) 0.49989(18) 0.0512(12) Uani 1 1 d . . .
C83 C 0.1085(5) 0.3450(2) 0.5353(2) 0.0673(15) Uani 1 1 d . . .
H83 H 0.1192 0.369 0.567 0.081 Uiso 1 1 calc R . .
C84 C 0.0215(5) 0.3198(3) 0.5232(2) 0.0746(16) Uani 1 1 d . . .
H84 H -0.0268 0.3277 0.5468 0.09 Uiso 1 1 calc R . .
C85 C 0.0036(4) 0.2828(3) 0.4769(2) 0.0692(14) Uani 1 1 d . . .
H85 H -0.0558 0.2661 0.4693 0.083 Uiso 1 1 calc R . .
C86 C 0.0758(3) 0.2712(3) 0.44199(19) 0.0579(12) Uani 1 1 d . . .
H86 H 0.0654 0.2453 0.4113 0.07 Uiso 1 1 calc R . .
C87 C 0.2939(6) 0.3969(4) 0.5517(3) 0.107(2) Uani 1 1 d . . .
H87A H 0.3578 0.4103 0.5488 0.161 Uiso 1 1 calc R . .
H87B H 0.2872 0.3724 0.5846 0.161 Uiso 1 1 calc R . .
H87C H 0.2545 0.4348 0.5524 0.161 Uiso 1 1 calc R . .
O8 O 0.2677(3) 0.35748(17) 0.50659(13) 0.0648(9) Uani 1 1 d . . .
C6 C -0.1543(10) 0.2837(9) 0.0995(7) 0.248(9) Uani 1 1 d . . .
H6A H -0.0971 0.3081 0.1028 0.372 Uiso 1 1 calc R . .
H6B H -0.1752 0.2826 0.062 0.372 Uiso 1 1 calc R . .
H6C H -0.1438 0.2399 0.1122 0.372 Uiso 1 1 calc R . .
C7 C -0.2264(7) 0.3153(6) 0.1324(4) 0.140(3) Uani 1 1 d . . .
C8 C -0.3218(9) 0.3166(7) 0.1078(5) 0.181(5) Uani 1 1 d . . .
H8A H -0.3627 0.3392 0.1316 0.272 Uiso 1 1 calc R . .
H8B H -0.3436 0.2726 0.1024 0.272 Uiso 1 1 calc R . .
H8C H -0.3211 0.3387 0.0734 0.272 Uiso 1 1 calc R . .
O10 O -0.2103(7) 0.3558(4) 0.1683(4) 0.196(4) Uani 1 1 d . . .
C9 C -0.0044(8) 0.4959(4) 0.4239(4) 0.144(4) Uani 1 1 d . . .
H9A H 0.055 0.5064 0.441 0.216 Uiso 1 1 calc R . .
H9B H -0.0509 0.4932 0.4511 0.216 Uiso 1 1 calc R . .
H9C H -0.0215 0.5294 0.3981 0.216 Uiso 1 1 calc R . .
C10 C 0.0022(5) 0.4329(3) 0.3957(2) 0.0815(17) Uani 1 1 d . . .
C90 C -0.0876(6) 0.3988(5) 0.3788(4) 0.136(3) Uani 1 1 d . . .
H90A H -0.0752 0.367 0.3512 0.203 Uiso 1 1 calc R . .
H90B H -0.1316 0.4303 0.3646 0.203 Uiso 1 1 calc R . .
H90C H -0.1129 0.3773 0.4097 0.203 Uiso 1 1 calc R . .
O11 O 0.0767(3) 0.4099(2) 0.38540(19) 0.0897(13) Uani 1 1 d . . .
P5 P 0.23708(14) -0.07214(8) 0.53492(7) 0.0811(5) Uani 1 1 d . . .
F1 F 0.2171(5) -0.0522(3) 0.4750(2) 0.188(3) Uani 1 1 d . . .
F2 F 0.2588(4) -0.0931(3) 0.59604(19) 0.149(2) Uani 1 1 d . . .
F3 F 0.3013(7) -0.1270(5) 0.5162(5) 0.274(5) Uani 1 1 d . . .
F4 F 0.3156(6) -0.0228(4) 0.5395(3) 0.224(4) Uani 1 1 d . . .
F5 F 0.1698(6) -0.0231(4) 0.5548(4) 0.247(4) Uani 1 1 d . . .
F6 F 0.1544(5) -0.1232(3) 0.5302(2) 0.162(2) Uani 1 1 d . . .
P6 P 0.72035(17) 0.39684(16) 0.50812(9) 0.1260(9) Uani 1 1 d . . .
F9 F 0.8256(5) 0.4076(6) 0.5171(4) 0.241(4) Uani 1 1 d . . .
F10 F 0.7494(8) 0.3350(4) 0.4830(5) 0.261(5) Uani 1 1 d . . .
F11 F 0.6968(5) 0.4695(4) 0.5317(3) 0.209(3) Uani 1 1 d . . .
F12 F 0.6108(4) 0.3883(4) 0.5001(3) 0.184(3) Uani 1 1 d . . .
F13 F 0.7224(4) 0.4323(3) 0.4528(2) 0.158(2) Uani 1 1 d . . .
F14 F 0.7104(8) 0.3675(7) 0.5624(4) 0.332(8) Uani 1 1 d . . .

loop_
_atom_site_aniso_label
_atom_site_aniso_U_11
_atom_site_aniso_U_22
_atom_site_aniso_U_33
_atom_site_aniso_U_23
_atom_site_aniso_U_13
_atom_site_aniso_U_12
Pd1 0.0442(2) 0.0427(2) 0.0424(2) -0.00305(14) 0.00620(14) -0.00877(15)
Cl1 0.0570(8) 0.0671(8) 0.0802(9) -0.0105(6) -0.0083(6) -0.0174(6)
Cl2 0.0756(9) 0.0576(8) 0.0738(8) -0.0211(6) 0.0103(6) -0.0003(6)
P1 0.0393(6) 0.0443(6) 0.0439(6) 0.0013(5) 0.0010(5) -0.0090(5)
P2 0.0375(6) 0.0394(6) 0.0453(6) 0.0023(4) 0.0056(5) -0.0090(5)
P3 0.0405(6) 0.0484(7) 0.0407(6) -0.0068(5) 0.0104(5) -0.0022(5)
P4 0.0494(7) 0.0363(6) 0.0347(5) -0.0016(4) 0.0041(5) -0.0043(5)
C1 0.034(2) 0.043(2) 0.036(2) -0.0007(16) 0.0032(16) -0.0110(18)
C2 0.036(2) 0.042(2) 0.038(2) -0.0001(17) 0.0055(17) -0.0080(18)
C3 0.033(2) 0.047(2) 0.042(2) -0.0037(17) 0.0090(17) -0.0046(18)
C4 0.042(2) 0.035(2) 0.033(2) -0.0039(15) 0.0098(17) -0.0027(17)
C5 0.053(3) 0.039(2) 0.048(2) -0.0046(18) 0.005(2) -0.005(2)
C11 0.033(2) 0.050(3) 0.071(3) -0.009(2) 0.001(2) -0.008(2)
C12 0.047(3) 0.065(3) 0.069(3) -0.015(3) 0.012(2) -0.014(3)
C13 0.064(4) 0.093(5) 0.093(4) -0.012(3) 0.029(3) -0.039(4)
C14 0.054(5) 0.117(7) 0.200(10) -0.026(7) 0.047(5) -0.023(5)
C15 0.048(4) 0.095(6) 0.219(10) -0.012(6) 0.014(5) 0.005(4)
C16 0.043(3) 0.079(4) 0.133(5) -0.010(4) 0.006(3) -0.004(3)
C17 0.102(6) 0.081(5) 0.153(7) 0.044(5) 0.031(5) -0.016(4)
O1 0.059(2) 0.064(2) 0.0564(19) 0.0049(16) 0.0151(16) -0.0254(18)
C21 0.066(3) 0.053(3) 0.051(3) 0.003(2) -0.009(2) -0.013(2)
C22 0.081(4) 0.055(3) 0.059(3) -0.001(2) -0.011(3) -0.003(3)
C23 0.145(6) 0.046(3) 0.081(4) 0.016(3) -0.017(4) 0.001(4)
C24 0.214(10) 0.084(5) 0.059(4) 0.022(3) -0.017(5) -0.007(5)
C25 0.201(9) 0.066(4) 0.060(4) 0.008(3) -0.014(4) 0.000(5)
C26 0.123(5) 0.051(3) 0.050(3) 0.003(2) -0.004(3) -0.012(3)
C27 0.102(5) 0.068(4) 0.099(5) 0.004(3) -0.002(4) 0.027(4)
O2 0.085(3) 0.059(2) 0.071(2) 0.0042(18) -0.0016(19) 0.0167(19)
C31 0.037(2) 0.053(3) 0.057(3) 0.008(2) 0.0042(19) -0.004(2)
C32 0.056(3) 0.060(3) 0.070(3) 0.017(3) 0.008(2) -0.001(3)
C33 0.091(5) 0.068(4) 0.086(4) 0.027(3) 0.004(3) 0.007(3)
C34 0.086(5) 0.062(4) 0.110(5) 0.030(4) 0.004(4) 0.009(3)
C35 0.067(4) 0.061(4) 0.116(5) 0.005(3) 0.005(3) 0.022(3)
C36 0.053(3) 0.058(3) 0.074(3) 0.005(3) 0.007(2) 0.000(2)
C37 0.307(16) 0.100(6) 0.151(8) 0.037(6) 0.158(10) 0.022(8)
O3 0.101(3) 0.063(2) 0.060(2) 0.0155(17) 0.0247(19) -0.005(2)
C41 0.033(2) 0.039(2) 0.075(3) 0.001(2) 0.007(2) -0.0021(19)
C42 0.034(3) 0.050(3) 0.091(4) 0.003(3) -0.002(2) -0.007(2)
C43 0.050(4) 0.075(4) 0.144(6) -0.021(4) 0.000(4) -0.009(3)
C44 0.040(3) 0.092(5) 0.181(8) -0.011(5) 0.025(4) -0.019(3)
C45 0.066(4) 0.092(5) 0.127(6) -0.026(4) 0.037(4) -0.005(4)
C46 0.044(3) 0.065(3) 0.093(4) -0.011(3) 0.022(3) -0.010(2)
C47 0.073(4) 0.065(4) 0.119(5) -0.017(3) -0.031(4) -0.012(3)
O4 0.049(2) 0.055(2) 0.091(3) -0.0183(18) -0.0060(18) -0.0088(16)
C51 0.060(3) 0.098(4) 0.050(3) -0.034(3) 0.019(2) -0.025(3)
C52 0.080(4) 0.099(5) 0.068(4) -0.028(3) 0.032(3) -0.027(4)
C53 0.137(8) 0.139(8) 0.099(5) -0.048(5) 0.075(5) -0.072(6)
C54 0.121(8) 0.166(10) 0.142(9) -0.079(8) 0.088(7) -0.058(7)
C55 0.070(5) 0.173(9) 0.141(8) -0.076(7) 0.051(5) -0.013(5)
C56 0.056(3) 0.103(5) 0.080(4) -0.042(3) 0.013(3) 0.010(3)
C57 0.205(10) 0.160(9) 0.082(5) 0.048(5) 0.031(6) -0.054(8)
O5 0.114(4) 0.099(3) 0.048(2) 0.0084(19) 0.027(2) -0.031(3)
C61 0.064(3) 0.063(3) 0.050(3) -0.006(2) 0.011(2) 0.023(3)
C62 0.071(4) 0.076(4) 0.057(3) -0.017(3) 0.001(3) 0.034(3)
C63 0.111(6) 0.127(7) 0.071(4) -0.020(4) -0.014(4) 0.076(6)
C64 0.185(10) 0.089(6) 0.077(5) 0.021(4) 0.014(6) 0.067(6)
C65 0.140(7) 0.068(4) 0.081(4) 0.015(3) 0.026(5) 0.019(4)
C66 0.101(4) 0.051(3) 0.063(3) 0.003(2) 0.023(3) 0.010(3)
C67 0.047(4) 0.189(9) 0.140(7) -0.051(6) -0.019(4) 0.025(5)
O6 0.052(2) 0.110(4) 0.096(3) -0.039(3) -0.018(2) 0.022(2)
C71 0.065(3) 0.074(4) 0.038(2) -0.007(2) 0.001(2) 0.011(3)
C72 0.089(4) 0.064(3) 0.045(3) -0.008(2) 0.001(3) 0.025(3)
C73 0.155(8) 0.096(5) 0.050(3) -0.005(3) 0.002(4) 0.055(5)
C74 0.118(8) 0.163(9) 0.080(5) -0.026(6) -0.018(5) 0.077(7)
C75 0.069(5) 0.183(9) 0.085(5) -0.029(5) -0.006(4) 0.019(6)
C76 0.058(4) 0.130(6) 0.062(3) -0.020(3) -0.014(3) 0.014(4)
C77 0.206(9) 0.062(4) 0.084(5) 0.012(3) 0.042(5) 0.000(5)
O7 0.120(4) 0.045(2) 0.065(2) 0.0099(16) 0.014(2) 0.000(2)
C81 0.059(3) 0.041(2) 0.037(2) 0.0006(18) 0.0079(19) 0.003(2)
C82 0.071(3) 0.038(2) 0.045(2) -0.0004(19) 0.008(2) 0.004(2)
C83 0.107(5) 0.048(3) 0.049(3) -0.001(2) 0.026(3) 0.010(3)
C84 0.086(5) 0.077(4) 0.064(4) 0.007(3) 0.036(3) 0.013(3)
C85 0.060(3) 0.082(4) 0.067(3) 0.009(3) 0.025(3) 0.001(3)
C86 0.054(3) 0.068(3) 0.053(3) 0.000(2) 0.011(2) -0.003(2)
C87 0.157(7) 0.090(5) 0.072(4) -0.030(4) -0.013(4) -0.026(5)
O8 0.087(3) 0.059(2) 0.0484(19) -0.0140(15) 0.0038(17) -0.0140(19)
C6 0.152(12) 0.31(2) 0.278(18) -0.129(17) 0.005(12) 0.010(13)
C7 0.108(7) 0.184(10) 0.128(8) -0.032(7) -0.006(6) 0.023(7)
C8 0.140(10) 0.240(14) 0.164(10) 0.008(10) 0.000(8) -0.047(10)
O10 0.241(10) 0.169(7) 0.173(7) -0.062(6) -0.060(7) 0.075(6)
C9 0.191(10) 0.100(6) 0.143(8) -0.015(5) 0.035(7) 0.041(7)
C10 0.086(5) 0.087(4) 0.074(4) 0.013(3) 0.022(3) 0.019(4)
C90 0.083(6) 0.188(10) 0.138(7) 0.014(7) 0.024(5) -0.007(6)
O11 0.072(3) 0.088(3) 0.110(3) 0.020(2) 0.029(2) 0.026(2)
P5 0.1013(13) 0.0724(10) 0.0707(9) 0.0179(8) 0.0181(8) 0.0088(10)
F1 0.276(8) 0.193(6) 0.092(3) 0.065(3) -0.031(4) -0.093(5)
F2 0.210(6) 0.135(4) 0.101(3) 0.046(3) -0.017(3) -0.029(4)
F3 0.234(10) 0.267(10) 0.323(12) -0.098(9) 0.033(8) 0.116(8)
F4 0.257(8) 0.274(9) 0.139(5) 0.084(5) -0.045(5) -0.170(7)
F5 0.202(7) 0.220(8) 0.318(11) -0.106(7) 0.017(7) 0.098(6)
F6 0.231(7) 0.146(4) 0.109(3) 0.024(3) 0.000(4) -0.073(5)
P6 0.0978(17) 0.183(3) 0.0990(15) 0.0448(16) 0.0310(12) 0.0462(16)
F9 0.096(4) 0.399(14) 0.227(8) 0.010(9) -0.016(4) 0.037(6)
F10 0.283(11) 0.171(7) 0.335(12) 0.008(7) 0.122(10) 0.098(7)
F11 0.183(6) 0.235(8) 0.214(7) -0.031(6) 0.048(5) 0.039(6)
F12 0.123(5) 0.176(6) 0.254(8) 0.036(5) 0.041(5) 0.004(4)
F13 0.153(5) 0.208(6) 0.114(4) 0.039(4) 0.021(3) 0.033(4)
F14 0.261(10) 0.527(19) 0.214(8) 0.228(11) 0.096(8) 0.111(12)

loop_
_atom_type_symbol
_atom_type_description
_atom_type_scat_dispersion_real
_atom_type_scat_dispersion_imag
_atom_type_scat_source
C C 0.0033 0.0016 'International Tables Vol C Tables 4.2.6.8 and 6.1.1.4'
H H 0 0 'International Tables Vol C Tables 4.2.6.8 and 6.1.1.4'
O O 0.0106 0.006 'International Tables Vol C Tables 4.2.6.8 and 6.1.1.4'
F F 0.0171 0.0103 'International Tables Vol C Tables 4.2.6.8 and 6.1.1.4'
P P 0.1023 0.0942 'International Tables Vol C Tables 4.2.6.8 and 6.1.1.4'
Cl Cl 0.1484 0.1585 'International Tables Vol C Tables 4.2.6.8 and 6.1.1.4'
Pd Pd -0.9988 1.0072 'International Tables Vol C Tables 4.2.6.8 and 6.1.1.4'

loop_
_geom_angle_atom_site_label_1
_geom_angle_atom_site_label_2
_geom_angle_atom_site_label_3
_geom_angle
_geom_angle_site_symmetry_1
_geom_angle_site_symmetry_3
_geom_angle_publ_flag
P3 Pd1 P1 95.05(4) . . ?
P3 Pd1 Cl1 177.76(5) . . ?
P1 Pd1 Cl1 86.49(5) . . ?
P3 Pd1 Cl2 87.14(5) . . ?
P1 Pd1 Cl2 175.82(5) . . ?
Cl1 Pd1 Cl2 91.42(5) . . ?
C11 P1 C21 107.3(2) . . ?
C11 P1 C1 103.9(2) . . ?
C21 P1 C1 103.96(19) . . ?
C11 P1 Pd1 115.09(15) . . ?
C21 P1 Pd1 110.74(17) . . ?
C1 P1 Pd1 114.97(14) . . ?
C41 P2 C31 109.3(2) . . ?
C41 P2 C5 114.8(2) . . ?
C31 P2 C5 106.1(2) . . ?
C41 P2 C2 108.5(2) . . ?
C31 P2 C2 113.9(2) . . ?
C5 P2 C2 104.38(19) . . ?
C61 P3 C51 104.3(3) . . ?
C61 P3 C3 100.3(2) . . ?
C51 P3 C3 110.9(2) . . ?
C61 P3 Pd1 113.42(19) . . ?
C51 P3 Pd1 113.43(17) . . ?
C3 P3 Pd1 113.45(14) . . ?
C71 P4 C81 110.9(2) . . ?
C71 P4 C5 112.2(2) . . ?
C81 P4 C5 106.6(2) . . ?
C71 P4 C4 110.7(2) . . ?
C81 P4 C4 112.5(2) . . ?
C5 P4 C4 103.65(19) . . ?
C4 C1 C2 87.7(3) . . ?
C4 C1 P1 112.4(3) . . ?
C2 C1 P1 109.5(3) . . ?
C4 C1 H1 114.8 . . ?
C2 C1 H1 114.8 . . ?
P1 C1 H1 114.8 . . ?
C3 C2 C1 89.1(3) . . ?
C3 C2 P2 108.6(3) . . ?
C1 C2 P2 111.3(3) . . ?
C3 C2 H2 115 . . ?
C1 C2 H2 115 . . ?
P2 C2 H2 115 . . ?
C2 C3 C4 87.5(3) . . ?
C2 C3 P3 118.5(3) . . ?
C4 C3 P3 108.3(3) . . ?
C2 C3 H3 113.2 . . ?
C4 C3 H3 113.2 . . ?
P3 C3 H3 113.2 . . ?
C1 C4 C3 88.7(3) . . ?
C1 C4 P4 112.4(3) . . ?
C3 C4 P4 108.8(3) . . ?
C1 C4 H4 114.7 . . ?
C3 C4 H4 114.7 . . ?
P4 C4 H4 114.7 . . ?
P2 C5 P4 117.9(2) . . ?
P2 C5 H5A 107.8 . . ?
P4 C5 H5A 107.8 . . ?
P2 C5 H5B 107.8 . . ?
P4 C5 H5B 107.8 . . ?
H5A C5 H5B 107.2 . . ?
C16 C11 C12 119.2(5) . . ?
C16 C11 P1 120.9(4) . . ?
C12 C11 P1 119.9(4) . . ?
O1 C12 C13 121.6(6) . . ?
O1 C12 C11 116.6(4) . . ?
C13 C12 C11 121.7(6) . . ?
C14 C13 C12 117.5(7) . . ?
C14 C13 H13 121.2 . . ?
C12 C13 H13 121.2 . . ?
C13 C14 C15 121.6(7) . . ?
C13 C14 H14 119.2 . . ?
C15 C14 H14 119.2 . . ?
C14 C15 C16 120.0(8) . . ?
C14 C15 H15 120 . . ?
C16 C15 H15 120 . . ?
C11 C16 C15 119.4(7) . . ?
C11 C16 H16 120.3 . . ?
C15 C16 H16 120.3 . . ?
O1 C17 H17A 109.5 . . ?
O1 C17 H17B 109.5 . . ?
H17A C17 H17B 109.5 . . ?
O1 C17 H17C 109.5 . . ?
H17A C17 H17C 109.5 . . ?
H17B C17 H17C 109.5 . . ?
C12 O1 C17 117.6(5) . . ?
C22 C21 C26 118.1(4) . . ?
C22 C21 P1 125.4(4) . . ?
C26 C21 P1 116.5(4) . . ?
O2 C22 C21 116.6(4) . . ?
O2 C22 C23 123.0(5) . . ?
C21 C22 C23 120.4(5) . . ?
C24 C23 C22 120.6(6) . . ?
C24 C23 H23 119.7 . . ?
C22 C23 H23 119.7 . . ?
C25 C24 C23 120.4(6) . . ?
C25 C24 H24 119.8 . . ?
C23 C24 H24 119.8 . . ?
C26 C25 C24 118.9(6) . . ?
C26 C25 H25 120.5 . . ?
C24 C25 H25 120.5 . . ?
C25 C26 C21 121.7(5) . . ?
C25 C26 H26 119.2 . . ?
C21 C26 H26 119.2 . . ?
O2 C27 H27A 109.5 . . ?
O2 C27 H27B 109.5 . . ?
H27A C27 H27B 109.5 . . ?
O2 C27 H27C 109.5 . . ?
H27A C27 H27C 109.5 . . ?
H27B C27 H27C 109.5 . . ?
C22 O2 C27 117.6(4) . . ?
C36 C31 C32 118.7(5) . . ?
C36 C31 P2 122.9(4) . . ?
C32 C31 P2 118.2(4) . . ?
O3 C32 C31 115.8(4) . . ?
O3 C32 C33 123.3(5) . . ?
C31 C32 C33 120.9(6) . . ?
C34 C33 C32 118.2(6) . . ?
C34 C33 H33 120.9 . . ?
C32 C33 H33 120.9 . . ?
C33 C34 C35 123.9(6) . . ?
C33 C34 H34 118 . . ?
C35 C34 H34 118 . . ?
C34 C35 C36 117.4(6) . . ?
C34 C35 H35 121.3 . . ?
C36 C35 H35 121.3 . . ?
C31 C36 C35 121.0(5) . . ?
C31 C36 H36 119.5 . . ?
C35 C36 H36 119.5 . . ?
O3 C37 H37A 109.5 . . ?
O3 C37 H37B 109.5 . . ?
H37A C37 H37B 109.5 . . ?
O3 C37 H37C 109.5 . . ?
H37A C37 H37C 109.5 . . ?
H37B C37 H37C 109.5 . . ?
C32 O3 C37 117.6(5) . . ?
C46 C41 C42 121.3(4) . . ?
C46 C41 P2 121.4(4) . . ?
C42 C41 P2 116.9(4) . . ?
O4 C42 C43 125.2(5) . . ?
O4 C42 C41 116.7(4) . . ?
C43 C42 C41 118.1(5) . . ?
C44 C43 C42 120.0(6) . . ?
C44 C43 H43 120 . . ?
C42 C43 H43 120 . . ?
C45 C44 C43 121.5(6) . . ?
C45 C44 H44 119.3 . . ?
C43 C44 H44 119.3 . . ?
C44 C45 C46 120.4(6) . . ?
C44 C45 H45 119.8 . . ?
C46 C45 H45 119.8 . . ?
C41 C46 C45 118.7(5) . . ?
C41 C46 H46 120.7 . . ?
C45 C46 H46 120.7 . . ?
O4 C47 H47A 109.5 . . ?
O4 C47 H47B 109.5 . . ?
H47A C47 H47B 109.5 . . ?
O4 C47 H47C 109.5 . . ?
H47A C47 H47C 109.5 . . ?
H47B C47 H47C 109.5 . . ?
C42 O4 C47 118.1(4) . . ?
C52 C51 C56 118.9(5) . . ?
C52 C51 P3 122.6(5) . . ?
C56 C51 P3 118.2(5) . . ?
C51 C52 O5 116.2(5) . . ?
C51 C52 C53 122.0(8) . . ?
O5 C52 C53 121.8(8) . . ?
C54 C53 C52 116.8(9) . . ?
C54 C53 H53 121.6 . . ?
C52 C53 H53 121.6 . . ?
C55 C54 C53 122.7(8) . . ?
C55 C54 H54 118.7 . . ?
C53 C54 H54 118.7 . . ?
C54 C55 C56 120.4(10) . . ?
C54 C55 H55 119.8 . . ?
C56 C55 H55 119.8 . . ?
C55 C56 C51 119.1(8) . . ?
C55 C56 H56 120.5 . . ?
C51 C56 H56 120.5 . . ?
O5 C57 H57A 109.5 . . ?
O5 C57 H57B 109.5 . . ?
H57A C57 H57B 109.5 . . ?
O5 C57 H57C 109.5 . . ?
H57A C57 H57C 109.5 . . ?
H57B C57 H57C 109.5 . . ?
C52 O5 C57 118.4(6) . . ?
C66 C61 C62 118.5(5) . . ?
C66 C61 P3 120.3(4) . . ?
C62 C61 P3 121.0(5) . . ?
O6 C62 C61 116.1(5) . . ?
O6 C62 C63 125.1(6) . . ?
C61 C62 C63 118.8(7) . . ?
C64 C63 C62 120.2(7) . . ?
C64 C63 H63 119.9 . . ?
C62 C63 H63 119.9 . . ?
C63 C64 C65 122.4(7) . . ?
C63 C64 H64 118.8 . . ?
C65 C64 H64 118.8 . . ?
C64 C65 C66 119.2(8) . . ?
C64 C65 H65 120.4 . . ?
C66 C65 H65 120.4 . . ?
C65 C66 C61 120.9(7) . . ?
C65 C66 H66 119.6 . . ?
C61 C66 H66 119.6 . . ?
O6 C67 H67A 109.5 . . ?
O6 C67 H67B 109.5 . . ?
H67A C67 H67B 109.5 . . ?
O6 C67 H67C 109.5 . . ?
H67A C67 H67C 109.5 . . ?
H67B C67 H67C 109.5 . . ?
C62 O6 C67 119.1(6) . . ?
C72 C71 C76 121.3(5) . . ?
C72 C71 P4 116.3(4) . . ?
C76 C71 P4 122.1(5) . . ?
O7 C72 C73 123.9(7) . . ?
O7 C72 C71 115.0(5) . . ?
C73 C72 C71 121.0(7) . . ?
C74 C73 C72 117.3(8) . . ?
C74 C73 H73 121.3 . . ?
C72 C73 H73 121.3 . . ?
C73 C74 C75 123.3(8) . . ?
C73 C74 H74 118.4 . . ?
C75 C74 H74 118.4 . . ?
C74 C75 C76 120.6(8) . . ?
C74 C75 H75 119.7 . . ?
C76 C75 H75 119.7 . . ?
C75 C76 C71 116.4(8) . . ?
C75 C76 H76 121.8 . . ?
C71 C76 H76 121.8 . . ?
O7 C77 H77A 109.5 . . ?
O7 C77 H77B 109.5 . . ?
H77A C77 H77B 109.5 . . ?
O7 C77 H77C 109.5 . . ?
H77A C77 H77C 109.5 . . ?
H77B C77 H77C 109.5 . . ?
C72 O7 C77 118.0(6) . . ?
C86 C81 C82 120.0(4) . . ?
C86 C81 P4 123.0(3) . . ?
C82 C81 P4 117.0(4) . . ?
O8 C82 C83 125.1(5) . . ?
O8 C82 C81 115.2(4) . . ?
C83 C82 C81 119.7(5) . . ?
C84 C83 C82 119.4(5) . . ?
C84 C83 H83 120.3 . . ?
C82 C83 H83 120.3 . . ?
C83 C84 C85 121.8(5) . . ?
C83 C84 H84 119.1 . . ?
C85 C84 H84 119.1 . . ?
C84 C85 C86 118.8(5) . . ?
C84 C85 H85 120.6 . . ?
C86 C85 H85 120.6 . . ?
C85 C86 C81 120.3(5) . . ?
C85 C86 H86 119.9 . . ?
C81 C86 H86 119.9 . . ?
O8 C87 H87A 109.5 . . ?
O8 C87 H87B 109.5 . . ?
H87A C87 H87B 109.5 . . ?
O8 C87 H87C 109.5 . . ?
H87A C87 H87C 109.5 . . ?
H87B C87 H87C 109.5 . . ?
C82 O8 C87 121.3(5) . . ?
C7 C6 H6A 109.5 . . ?
C7 C6 H6B 109.5 . . ?
H6A C6 H6B 109.5 . . ?
C7 C6 H6C 109.5 . . ?
H6A C6 H6C 109.5 . . ?
H6B C6 H6C 109.5 . . ?
O10 C7 C8 115.7(11) . . ?
O10 C7 C6 124.8(11) . . ?
C8 C7 C6 115.8(11) . . ?
C7 C8 H8A 109.5 . . ?
C7 C8 H8B 109.5 . . ?
H8A C8 H8B 109.5 . . ?
C7 C8 H8C 109.5 . . ?
H8A C8 H8C 109.5 . . ?
H8B C8 H8C 109.5 . . ?
C10 C9 H9A 109.5 . . ?
C10 C9 H9B 109.5 . . ?
H9A C9 H9B 109.5 . . ?
C10 C9 H9C 109.5 . . ?
H9A C9 H9C 109.5 . . ?
H9B C9 H9C 109.5 . . ?
O11 C10 C9 121.0(8) . . ?
O11 C10 C90 121.0(7) . . ?
C9 C10 C90 118.0(8) . . ?
C10 C90 H90A 109.5 . . ?
C10 C90 H90B 109.5 . . ?
H90A C90 H90B 109.5 . . ?
C10 C90 H90C 109.5 . . ?
H90A C90 H90C 109.5 . . ?
H90B C90 H90C 109.5 . . ?
F5 P5 F4 90.7(6) . . ?
F5 P5 F3 175.4(7) . . ?
F4 P5 F3 93.4(6) . . ?
F5 P5 F1 91.9(5) . . ?
F4 P5 F1 90.6(3) . . ?
F3 P5 F1 90.1(6) . . ?
F5 P5 F6 88.7(5) . . ?
F4 P5 F6 179.5(5) . . ?
F3 P5 F6 87.1(5) . . ?
F1 P5 F6 89.3(3) . . ?
F5 P5 F2 88.9(5) . . ?
F4 P5 F2 89.2(3) . . ?
F3 P5 F2 89.1(5) . . ?
F1 P5 F2 179.2(5) . . ?
F6 P5 F2 90.9(3) . . ?
F10 P6 F14 93.8(7) . . ?
F10 P6 F9 83.9(6) . . ?
F14 P6 F9 92.9(6) . . ?
F10 P6 F13 91.2(5) . . ?
F14 P6 F13 174.0(5) . . ?
F9 P6 F13 90.8(4) . . ?
F10 P6 F12 98.3(6) . . ?
F14 P6 F12 86.7(5) . . ?
F9 P6 F12 177.7(6) . . ?
F13 P6 F12 89.4(4) . . ?
F10 P6 F11 173.5(5) . . ?
F14 P6 F11 91.2(7) . . ?
F9 P6 F11 91.8(6) . . ?
F13 P6 F11 84.0(4) . . ?
F12 P6 F11 86.0(4) . . ?

loop_
_geom_bond_atom_site_label_1
_geom_bond_atom_site_label_2
_geom_bond_distance
_geom_bond_site_symmetry_2
_geom_bond_publ_flag
Pd1 P3 2.2403(13) . ?
Pd1 P1 2.2546(13) . ?
Pd1 Cl1 2.3288(14) . ?
Pd1 Cl2 2.3436(14) . ?
P1 C11 1.811(5) . ?
P1 C21 1.826(5) . ?
P1 C1 1.859(4) . ?
P2 C41 1.790(4) . ?
P2 C31 1.791(5) . ?
P2 C5 1.803(4) . ?
P2 C2 1.818(4) . ?
P3 C61 1.807(5) . ?
P3 C51 1.831(5) . ?
P3 C3 1.858(4) . ?
P4 C71 1.774(5) . ?
P4 C81 1.780(4) . ?
P4 C5 1.806(4) . ?
P4 C4 1.816(4) . ?
C1 C4 1.557(6) . ?
C1 C2 1.558(6) . ?
C1 H1 0.98 . ?
C2 C3 1.555(6) . ?
C2 H2 0.98 . ?
C3 C4 1.566(5) . ?
C3 H3 0.98 . ?
C4 H4 0.98 . ?
C5 H5 0.97 . ?
C5 H5 0.97 . ?
C11 C16 1.380(8) . ?
C11 C12 1.404(7) . ?
C12 O1 1.359(6) . ?
C12 C13 1.387(8) . ?
C13 C14 1.376(11) . ?
C13 H13 0.93 . ?
C14 C15 1.386(13) . ?
C14 H14 0.93 . ?
C15 C16 1.391(10) . ?
C15 H15 0.93 . ?
C16 H16 0.93 . ?
C17 O1 1.417(7) . ?
C17 H17A 0.96 . ?
C17 H17B 0.96 . ?
C17 H17C 0.96 . ?
C21 C22 1.373(7) . ?
C21 C26 1.417(7) . ?
C22 O2 1.350(6) . ?
C22 C23 1.389(8) . ?
C23 C24 1.383(10) . ?
C23 H23 0.93 . ?
C24 C25 1.378(10) . ?
C24 H24 0.93 . ?
C25 C26 1.376(8) . ?
C25 H25 0.93 . ?
C26 H26 0.93 . ?
C27 O2 1.443(7) . ?
C27 H27A 0.96 . ?
C27 H27B 0.96 . ?
C27 H27C 0.96 . ?
C31 C36 1.378(7) . ?
C31 C32 1.388(7) . ?
C32 O3 1.363(7) . ?
C32 C33 1.390(8) . ?
C33 C34 1.343(9) . ?
C33 H33 0.93 . ?
C34 C35 1.367(9) . ?
C34 H34 0.93 . ?
C35 C36 1.399(8) . ?
C35 H35 0.93 . ?
C36 H36 0.93 . ?
C37 O3 1.412(8) . ?
C37 H37A 0.96 . ?
C37 H37B 0.96 . ?
C37 H37C 0.96 . ?
C41 C46 1.366(7) . ?
C41 C42 1.418(7) . ?
C42 O4 1.335(6) . ?
C42 C43 1.383(8) . ?
C43 C44 1.379(10) . ?
C43 H43 0.93 . ?
C44 C45 1.351(10) . ?
C44 H44 0.93 . ?
C45 C46 1.400(8) . ?
C45 H45 0.93 . ?
C46 H46 0.93 . ?
C47 O4 1.420(6) . ?
C47 H47A 0.96 . ?
C47 H47B 0.96 . ?
C47 H47C 0.96 . ?
C51 C52 1.343(9) . ?
C51 C56 1.413(9) . ?
C52 O5 1.364(8) . ?
C52 C53 1.406(10) . ?
C53 C54 1.392(15) . ?
C53 H53 0.93 . ?
C54 C55 1.316(15) . ?
C54 H54 0.93 . ?
C55 C56 1.392(10) . ?
C55 H55 0.93 . ?
C56 H56 0.93 . ?
C57 O5 1.415(8) . ?
C57 H57A 0.96 . ?
C57 H57B 0.96 . ?
C57 H57C 0.96 . ?
C61 C66 1.401(8) . ?
C61 C62 1.409(8) . ?
C62 O6 1.351(8) . ?
C62 C63 1.413(10) . ?
C63 C64 1.341(12) . ?
C63 H63 0.93 . ?
C64 C65 1.363(12) . ?
C64 H64 0.93 . ?
C65 C66 1.385(9) . ?
C65 H65 0.93 . ?
C66 H66 0.93 . ?
C67 O6 1.436(8) . ?
C67 H67A 0.96 . ?
C67 H67B 0.96 . ?
C67 H67C 0.96 . ?
C71 C72 1.396(8) . ?
C71 C76 1.421(8) . ?
C72 O7 1.337(7) . ?
C72 C73 1.374(9) . ?
C73 C74 1.374(13) . ?
C73 H73 0.93 . ?
C74 C75 1.385(13) . ?
C74 H74 0.93 . ?
C75 C76 1.387(11) . ?
C75 H75 0.93 . ?
C76 H76 0.93 . ?
C77 O7 1.404(7) . ?
C77 H77A 0.96 . ?
C77 H77B 0.96 . ?
C77 H77C 0.96 . ?
C81 C86 1.386(7) . ?
C81 C82 1.398(6) . ?
C82 O8 1.343(6) . ?
C82 C83 1.386(7) . ?
C83 C84 1.374(9) . ?
C83 H83 0.93 . ?
C84 C85 1.385(8) . ?
C84 H84 0.93 . ?
C85 C86 1.386(7) . ?
C85 H85 0.93 . ?
C86 H86 0.93 . ?
C87 O8 1.413(7) . ?
C87 H87A 0.96 . ?
C87 H87B 0.96 . ?
C87 H87C 0.96 . ?
C6 C7 1.481(16) . ?
C6 H6A 0.96 . ?
C6 H6B 0.96 . ?
C6 H6C 0.96 . ?
C7 O10 1.227(12) . ?
C7 C8 1.477(15) . ?
C8 H8A 0.96 . ?
C8 H8B 0.96 . ?
C8 H8C 0.96 . ?
C9 C10 1.470(11) . ?
C9 H9A 0.96 . ?
C9 H9B 0.96 . ?
C9 H9C 0.96 . ?
C10 O11 1.200(7) . ?
C10 C90 1.510(11) . ?
C90 H90A 0.96 . ?
C90 H90B 0.96 . ?
C90 H90C 0.96 . ?
P5 F5 1.484(6) . ?
P5 F4 1.512(6) . ?
P5 F3 1.532(7) . ?
P5 F1 1.547(5) . ?
P5 F6 1.581(6) . ?
P5 F2 1.585(5) . ?
P6 F10 1.474(8) . ?
P6 F14 1.475(7) . ?
P6 F9 1.533(8) . ?
P6 F13 1.545(6) . ?
P6 F12 1.584(7) . ?
P6 F11 1.635(8) . ?
